data_2002837
loop_
_publ_author_name
'Mueller-Buschbaum, Hk'
'Meyer, S'
'Mertens, B'

_publ_section_title
;
Zum Ba Zn (V O) (P O4)2-Typ verwandte, jedoch isotype Vanadylphosphate:
Sr Zn (V O) (P O4)2 und Ba Cd (V O) (P O4)2.
;
_journal_name_full
;
Zeitschrift fuer Naturforschung, Teil B. Anorganische Chemie,
Organische Chemie (42,1987-)
;
_journal_page_first 985
_journal_page_last 988
_journal_volume 52
_journal_year 1997
_chemical_formula_structural 'Ba Cd (V O) (P O4)2'
_chemical_formula_sum 'Ba Cd O9 P2 V'
_chemical_name_systematic
;
Barium cadmium oxovanadium bis(phosphate(V))
;
_space_group_IT_number 61
_symmetry_cell_setting orthorhombic
_symmetry_Int_Tables_number 61
_symmetry_space_group_name_Hall '-P 2ac 2ab'
_symmetry_space_group_name_H-M 'P b c a'
_cell_angle_alpha 90
_cell_angle_beta 90
_cell_angle_gamma 90
_cell_formula_units_Z 8
_cell_length_a 8.838(4)
_cell_length_b 8.915(4)
_cell_length_c 19.37398(900)
_cell_volume 1526.5
_refine_ls_R_factor_all 0.1081
_cod_database_code 2002837

loop_
_symmetry_equiv_pos_as_xyz
x,y,z
1/2+x,1/2-y,-z
-x,1/2+y,1/2-z
1/2-x,-y,1/2+z
-x,-y,-z
1/2-x,1/2+y,z
x,1/2-y,1/2+z
1/2+x,y,1/2-z

loop_
_atom_site_aniso_label
_atom_site_aniso_U_11
_atom_site_aniso_U_12
_atom_site_aniso_U_13
_atom_site_aniso_U_22
_atom_site_aniso_U_23
_atom_site_aniso_U_33
Ba1 0.0144(3) -0.0026(3) 0.0006(3) 0.0069(3) -0.0003(3) 0.0211(3)
Cd1 0.0155(4) 0.0002(4) 0.0005(4) 0.0127(5) 0.0003(4) 0.0216(5)
P1 0.0121(13) 0.0032(13) 0.0006(14) 0.0039(12) 0.0004(14) 0.0169(13)
P2 0.0142(14) -0.0020(14) 0.0006(14) 0.0020(13) 0.0019(13) 0.027(2)

loop_
_atom_site_label
_atom_site_type_symbol
_atom_site_symmetry_multiplicity
_atom_site_Wyckoff_symbol
_atom_site_fract_x
_atom_site_fract_y
_atom_site_fract_z
_atom_site_occupancy
_atom_site_attached_hydrogens
_atom_site_calc_flag
Ba1 Ba2+ 8 c 0.18098(9) 0.98185(8) 0.41775(4) 1. 0 d
Cd1 Cd2+ 8 c 0.17880(11) 0.87766(10) 0.09038(5) 1. 0 d
V1 V4+ 8 c 0.0009(2) 0.1451(2) 0.22485(10) 1. 0 d
P1 P5+ 8 c 0.2522(4) 0.3932(3) 0.2461(2) 1. 0 d
P2 P5+ 8 c 0.4424(4) 0.7903(4) 0.5238(2) 1. 0 d
O1 O2- 8 c 0.0897(11) 0.6691(11) 0.4417(5) 1. 0 d
O2 O2- 8 c 0.1482(10) 0.8035(11) 0.2969(4) 1. 0 d
O3 O2- 8 c 0.3044(12) 0.8867(11) 0.5475(5) 1. 0 d
O4 O2- 8 c 0.0119(10) 0.1413(10) 0.3069(4) 1. 0 d
O5 O2- 8 c 0.4024(10) 0.6253(10) 0.5400(4) 1. 0 d
O6 O2- 8 c 0.3534(9) 0.4843(10) 0.1951(4) 1. 0 d
O7 O2- 8 c 0.4579(12) 0.8058(11) 0.4438(5) 1. 0 d
O8 O2- 8 c 0.1577(10) 0.4939(10) 0.2928(4) 1. 0 d
O9 O2- 8 c 0.1582(10) 0.2943(10) 0.1982(4) 1. 0 d

loop_
_atom_type_symbol
_atom_type_oxidation_number
Ba2+ 2.000
Cd2+ 2.000
V4+ 4.000
P5+ 5.000
O2- -2.000
